data_2310961
loop_
_publ_author_name
'Sidhu, S.S.'

_publ_section_title
;
 The Effect on Metal-Metal Bonds of Increased Concentration of Hydrogen in
 Hafnium Dihydride
;
_journal_name_full 'Acta Crystallographica (1,1948-23,1967)'
_journal_page_first 447
_journal_page_last 449
_journal_volume 7
_journal_year 1954
_chemical_formula_sum 'H2 Hf'
_chemical_name_systematic 'Hf H2'
_space_group_IT_number 87
_symmetry_space_group_name_Hall '-I 4'
_symmetry_space_group_name_H-M 'I 4/m'
_cell_angle_alpha 90
_cell_angle_beta 90
_cell_angle_gamma 90
_cell_formula_units_Z 2
_cell_length_a 3.478
_cell_length_b 3.478
_cell_length_c 4.361
_cell_volume 52.753
_citation_journal_id_ASTM ACCRA9
_cod_data_source_file Sidhu_ACCRA9_1954_217.cif
_cod_data_source_block H2Hf1
_cod_original_cell_volume 52.75277
_cod_original_formula_sum 'H2 Hf1'
_cod_database_code 2310961

loop_
_symmetry_equiv_pos_as_xyz
x,y,z
-y,x,z
-x,-y,z
y,-x,z
-x,-y,-z
y,-x,-z
x,y,-z
-y,x,-z
x+1/2,y+1/2,z+1/2
-y+1/2,x+1/2,z+1/2
-x+1/2,-y+1/2,z+1/2
y+1/2,-x+1/2,z+1/2
-x+1/2,-y+1/2,-z+1/2
y+1/2,-x+1/2,-z+1/2
x+1/2,y+1/2,-z+1/2
-y+1/2,x+1/2,-z+1/2

loop_
_atom_site_label
_atom_site_type_symbol
_atom_site_fract_x
_atom_site_fract_y
_atom_site_fract_z
_atom_site_occupancy
_atom_site_U_iso_or_equiv
H1 H-1 0 0.5 0.25 1 0.0
Hf1 Hf+2 0 0 0 1 0.0
